data_4518397
loop_
_publ_author_name
'Du, Ze-Yu'
'Yu, Yan-Zhao'
'Hong, Ya-Lin'
'Li, Ning-Fang'
'Han, Ye-Min'
'Cao, Jia-Peng'
'Sun, Qi'
'Mei, Hua'
'Xu, Yan'

_publ_section_title
;
 Polyoxometalate-Based Metal-Organic Frameworks with Unique
 High-Nuclearity Water Clusters.
;
_journal_issue 51
_journal_name_full 'ACS applied materials &amp; interfaces'
_journal_page_first 57174
_journal_page_last 57181
_journal_paper_doi 10.1021/acsami.0c18970
_journal_volume 12
_journal_year 2020
_chemical_formula_sum 'C72 H112 Cu12 Mo11 O130 P V'
_chemical_formula_weight 4957.34
_space_group_crystal_system cubic
_space_group_IT_number 225
_space_group_name_Hall '-F 4 2 3'
_space_group_name_H-M_alt 'F m -3 m'
_atom_sites_solution_hydrogens mixed
_audit_creation_method SHELXL-2018/3
_cell_angle_alpha 90
_cell_angle_beta 90
_cell_angle_gamma 90
_cell_formula_units_Z 4
_cell_length_a 26.454(15)
_cell_length_b 26.454(15)
_cell_length_c 26.454(15)
_cell_measurement_reflns_used 2049
_cell_measurement_temperature 296(2)
_cell_measurement_theta_max 22.09
_cell_measurement_theta_min 2.55
_cell_volume 18513(18)
_computing_cell_refinement 'SAINT (Bruker, 2005)'
_computing_data_collection 'APEX2 (Bruker, 2005)'
_computing_data_reduction SAINT
_computing_molecular_graphics SHELXL
_computing_publication_material SHELXL
_computing_structure_refinement 'SHELXL-2018/3 (Sheldrick, 2018)'
_computing_structure_solution 'SHELXL-2018/3 (Sheldrick, 2018)'
_diffrn_ambient_temperature 296(2)
_diffrn_measured_fraction_theta_full 0.987
_diffrn_measured_fraction_theta_max 0.986
_diffrn_measurement_device_type 'Bruker Apex2 CCD'
_diffrn_measurement_method '\w scans'
_diffrn_radiation_type MoK\a
_diffrn_radiation_wavelength 0.71073
_diffrn_reflns_av_R_equivalents 0.0706
_diffrn_reflns_av_unetI/netI 0.0309
_diffrn_reflns_Laue_measured_fraction_full 0.987
_diffrn_reflns_Laue_measured_fraction_max 0.986
_diffrn_reflns_limit_h_max 31
_diffrn_reflns_limit_h_min -19
_diffrn_reflns_limit_k_max 23
_diffrn_reflns_limit_k_min -31
_diffrn_reflns_limit_l_max 21
_diffrn_reflns_limit_l_min -22
_diffrn_reflns_number 10812
_diffrn_reflns_point_group_measured_fraction_full 0.987
_diffrn_reflns_point_group_measured_fraction_max 0.986
_diffrn_reflns_theta_full 25.242
_diffrn_reflns_theta_max 25.499
_diffrn_reflns_theta_min 1.333
_exptl_absorpt_coefficient_mu 2.223
_exptl_absorpt_correction_T_max 0.776
_exptl_absorpt_correction_T_min 0.717
_exptl_absorpt_correction_type multi-scan
_exptl_absorpt_process_details '(SADABS; Sheldrick, 2003)'
_exptl_crystal_colour green
_exptl_crystal_density_diffrn 1.779
_exptl_crystal_description block-shaped
_exptl_crystal_F_000 9728
_exptl_crystal_size_max 0.160
_exptl_crystal_size_mid 0.120
_exptl_crystal_size_min 0.120
_refine_diff_density_max 1.160
_refine_diff_density_min -1.770
_refine_diff_density_rms 0.166
_refine_ls_extinction_method none
_refine_ls_goodness_of_fit_ref 1.069
_refine_ls_hydrogen_treatment mixed
_refine_ls_matrix_type full
_refine_ls_number_parameters 69
_refine_ls_number_reflns 911
_refine_ls_number_restraints 24
_refine_ls_restrained_S_all 1.068
_refine_ls_R_factor_all 0.0865
_refine_ls_R_factor_gt 0.0602
_refine_ls_shift/su_max 0.000
_refine_ls_shift/su_mean 0.000
_refine_ls_structure_factor_coef Fsqd
_refine_ls_weighting_details 'w=1/[\s^2^(Fo^2^)+(0.1130P)^2^+334.7371P] where P=(Fo^2^+2Fc^2^)/3'
_refine_ls_weighting_scheme calc
_refine_ls_wR_factor_gt 0.1635
_refine_ls_wR_factor_ref 0.1840
_reflns_Friedel_coverage 0.000
_reflns_number_gt 688
_reflns_number_total 911
_reflns_threshold_expression 'I > 2\s(I)'
_cod_data_source_file am0c18970_si_002.cif
_cod_data_source_block a01_sq
_cod_original_cell_volume 18512(31)
_cod_database_code 4518397
_shelx_shelxl_version_number 2018/3
_shelx_space_group_comment
;
The symmetry employed for this shelxl refinement is uniquely defined
by the following loop, which should always be used as a source of
symmetry information in preference to the above space-group names.
They are only intended as comments.
;
_shelx_estimated_absorpt_t_min 0.717
_shelx_estimated_absorpt_t_max 0.776

loop_
_space_group_symop_operation_xyz
'x, y, z'
'-x, -y, z'
'-x, y, -z'
'x, -y, -z'
'z, x, y'
'z, -x, -y'
'-z, -x, y'
'-z, x, -y'
'y, z, x'
'-y, z, -x'
'y, -z, -x'
'-y, -z, x'
'y, x, -z'
'-y, -x, -z'
'y, -x, z'
'-y, x, z'
'x, z, -y'
'-x, z, y'
'-x, -z, -y'
'x, -z, y'
'z, y, -x'
'z, -y, x'
'-z, y, x'
'-z, -y, -x'
'x, y+1/2, z+1/2'
'-x, -y+1/2, z+1/2'
'-x, y+1/2, -z+1/2'
'x, -y+1/2, -z+1/2'
'z, x+1/2, y+1/2'
'z, -x+1/2, -y+1/2'
'-z, -x+1/2, y+1/2'
'-z, x+1/2, -y+1/2'
'y, z+1/2, x+1/2'
'-y, z+1/2, -x+1/2'
'y, -z+1/2, -x+1/2'
'-y, -z+1/2, x+1/2'
'y, x+1/2, -z+1/2'
'-y, -x+1/2, -z+1/2'
'y, -x+1/2, z+1/2'
'-y, x+1/2, z+1/2'
'x, z+1/2, -y+1/2'
'-x, z+1/2, y+1/2'
'-x, -z+1/2, -y+1/2'
'x, -z+1/2, y+1/2'
'z, y+1/2, -x+1/2'
'z, -y+1/2, x+1/2'
'-z, y+1/2, x+1/2'
'-z, -y+1/2, -x+1/2'
'x+1/2, y, z+1/2'
'-x+1/2, -y, z+1/2'
'-x+1/2, y, -z+1/2'
'x+1/2, -y, -z+1/2'
'z+1/2, x, y+1/2'
'z+1/2, -x, -y+1/2'
'-z+1/2, -x, y+1/2'
'-z+1/2, x, -y+1/2'
'y+1/2, z, x+1/2'
'-y+1/2, z, -x+1/2'
'y+1/2, -z, -x+1/2'
'-y+1/2, -z, x+1/2'
'y+1/2, x, -z+1/2'
'-y+1/2, -x, -z+1/2'
'y+1/2, -x, z+1/2'
'-y+1/2, x, z+1/2'
'x+1/2, z, -y+1/2'
'-x+1/2, z, y+1/2'
'-x+1/2, -z, -y+1/2'
'x+1/2, -z, y+1/2'
'z+1/2, y, -x+1/2'
'z+1/2, -y, x+1/2'
'-z+1/2, y, x+1/2'
'-z+1/2, -y, -x+1/2'
'x+1/2, y+1/2, z'
'-x+1/2, -y+1/2, z'
'-x+1/2, y+1/2, -z'
'x+1/2, -y+1/2, -z'
'z+1/2, x+1/2, y'
'z+1/2, -x+1/2, -y'
'-z+1/2, -x+1/2, y'
'-z+1/2, x+1/2, -y'
'y+1/2, z+1/2, x'
'-y+1/2, z+1/2, -x'
'y+1/2, -z+1/2, -x'
'-y+1/2, -z+1/2, x'
'y+1/2, x+1/2, -z'
'-y+1/2, -x+1/2, -z'
'y+1/2, -x+1/2, z'
'-y+1/2, x+1/2, z'
'x+1/2, z+1/2, -y'
'-x+1/2, z+1/2, y'
'-x+1/2, -z+1/2, -y'
'x+1/2, -z+1/2, y'
'z+1/2, y+1/2, -x'
'z+1/2, -y+1/2, x'
'-z+1/2, y+1/2, x'
'-z+1/2, -y+1/2, -x'
'-x, -y, -z'
'x, y, -z'
'x, -y, z'
'-x, y, z'
'-z, -x, -y'
'-z, x, y'
'z, x, -y'
'z, -x, y'
'-y, -z, -x'
'y, -z, x'
'-y, z, x'
'y, z, -x'
'-y, -x, z'
'y, x, z'
'-y, x, -z'
'y, -x, -z'
'-x, -z, y'
'x, -z, -y'
'x, z, y'
'-x, z, -y'
'-z, -y, x'
'-z, y, -x'
'z, -y, -x'
'z, y, x'
'-x, -y+1/2, -z+1/2'
'x, y+1/2, -z+1/2'
'x, -y+1/2, z+1/2'
'-x, y+1/2, z+1/2'
'-z, -x+1/2, -y+1/2'
'-z, x+1/2, y+1/2'
'z, x+1/2, -y+1/2'
'z, -x+1/2, y+1/2'
'-y, -z+1/2, -x+1/2'
'y, -z+1/2, x+1/2'
'-y, z+1/2, x+1/2'
'y, z+1/2, -x+1/2'
'-y, -x+1/2, z+1/2'
'y, x+1/2, z+1/2'
'-y, x+1/2, -z+1/2'
'y, -x+1/2, -z+1/2'
'-x, -z+1/2, y+1/2'
'x, -z+1/2, -y+1/2'
'x, z+1/2, y+1/2'
'-x, z+1/2, -y+1/2'
'-z, -y+1/2, x+1/2'
'-z, y+1/2, -x+1/2'
'z, -y+1/2, -x+1/2'
'z, y+1/2, x+1/2'
'-x+1/2, -y, -z+1/2'
'x+1/2, y, -z+1/2'
'x+1/2, -y, z+1/2'
'-x+1/2, y, z+1/2'
'-z+1/2, -x, -y+1/2'
'-z+1/2, x, y+1/2'
'z+1/2, x, -y+1/2'
'z+1/2, -x, y+1/2'
'-y+1/2, -z, -x+1/2'
'y+1/2, -z, x+1/2'
'-y+1/2, z, x+1/2'
'y+1/2, z, -x+1/2'
'-y+1/2, -x, z+1/2'
'y+1/2, x, z+1/2'
'-y+1/2, x, -z+1/2'
'y+1/2, -x, -z+1/2'
'-x+1/2, -z, y+1/2'
'x+1/2, -z, -y+1/2'
'x+1/2, z, y+1/2'
'-x+1/2, z, -y+1/2'
'-z+1/2, -y, x+1/2'
'-z+1/2, y, -x+1/2'
'z+1/2, -y, -x+1/2'
'z+1/2, y, x+1/2'
'-x+1/2, -y+1/2, -z'
'x+1/2, y+1/2, -z'
'x+1/2, -y+1/2, z'
'-x+1/2, y+1/2, z'
'-z+1/2, -x+1/2, -y'
'-z+1/2, x+1/2, y'
'z+1/2, x+1/2, -y'
'z+1/2, -x+1/2, y'
'-y+1/2, -z+1/2, -x'
'y+1/2, -z+1/2, x'
'-y+1/2, z+1/2, x'
'y+1/2, z+1/2, -x'
'-y+1/2, -x+1/2, z'
'y+1/2, x+1/2, z'
'-y+1/2, x+1/2, -z'
'y+1/2, -x+1/2, -z'
'-x+1/2, -z+1/2, y'
'x+1/2, -z+1/2, -y'
'x+1/2, z+1/2, y'
'-x+1/2, z+1/2, -y'
'-z+1/2, -y+1/2, x'
'-z+1/2, y+1/2, -x'
'z+1/2, -y+1/2, -x'
'z+1/2, y+1/2, x'

loop_
_atom_site_label
_atom_site_type_symbol
_atom_site_fract_x
_atom_site_fract_y
_atom_site_fract_z
_atom_site_U_iso_or_equiv
_atom_site_adp_type
_atom_site_occupancy
_atom_site_site_symmetry_order
_atom_site_calc_flag
_atom_site_refinement_flags_posn
_atom_site_refinement_flags_adp
_atom_site_refinement_flags_occupancy
_atom_site_disorder_assembly
_atom_site_disorder_group
Cu1 Cu 0.000000 0.28512(3) 0.21488(3) 0.0225(5) Uani 1 4 d S T P . .
Mo1 Mo 0.000000 0.40493(3) 0.40493(3) 0.0493(5) Uani 0.9167 4 d S T P . .
V1 V 0.000000 0.40493(3) 0.40493(3) 0.0493(5) Uani 0.0833 4 d S T P . .
P1 P 0.000000 0.500000 0.500000 0.024(2) Uani 1 48 d S T P . .
O1 O 0.05247(17) 0.24342(16) 0.18322(17) 0.0358(11) Uani 1 1 d D . . . .
O2 O 0.000000 0.3609(3) 0.3609(3) 0.069(3) Uani 1 4 d S T P . .
O3 O -0.0341(5) 0.4659(5) 0.4659(5) 0.036(5) Uani 0.5 6 d S T P . 1
O4 O -0.0502(3) 0.3792(4) 0.4498(3) 0.091(4) Uani 1 2 d S T P . 2
C1 C 0.1344(2) 0.1987(3) 0.1344(2) 0.0300(18) Uani 1 2 d S T P . .
H1A H 0.119789 0.227132 0.119787 0.036 Uiso 1 2 calc R U P . .
C2 C 0.1125(3) 0.1777(2) 0.1777(2) 0.0305(19) Uani 1 2 d S T P . .
C3 C 0.0697(3) 0.2031(2) 0.2031(2) 0.0292(19) Uani 1 2 d S T P . .
O1W O 0.000000 0.3438(3) 0.1562(3) 0.087(4) Uani 1 4 d S TU P . .
O2W O 0.000000 0.2451(9) 0.0751(8) 0.214(8) Uani 1 2 d DS TU P . .
H2WA H 0.019(6) 0.232(4) 0.098(3) 0.322 Uiso 1 1 d D U . . .
O3W O 0.000000 0.1787(14) 0.000000 0.221(9) Uani 1 8 d DS TU P . .
H3WA H 0.000000 0.2109(16) 0.000000 0.332 Uiso 1 8 d DS U P . .
H3WB H 0.000000 0.160(3) 0.027(3) 0.332 Uiso 0.25 2 d DS U P . .

loop_
_atom_site_aniso_label
_atom_site_aniso_U_11
_atom_site_aniso_U_22
_atom_site_aniso_U_33
_atom_site_aniso_U_23
_atom_site_aniso_U_13
_atom_site_aniso_U_12
Cu1 0.0225(8) 0.0225(6) 0.0225(6) 0.0035(5) 0.000 0.000
Mo1 0.0567(9) 0.0456(6) 0.0456(6) -0.0204(6) 0.000 0.000
V1 0.0567(9) 0.0456(6) 0.0456(6) -0.0204(6) 0.000 0.000
P1 0.024(2) 0.024(2) 0.024(2) 0.000 0.000 0.000
O1 0.039(2) 0.032(2) 0.036(2) 0.0052(19) 0.010(2) 0.0075(19)
O2 0.105(10) 0.051(4) 0.051(4) -0.022(5) 0.000 0.000
O3 0.036(5) 0.036(5) 0.036(5) 0.002(6) 0.002(6) 0.002(6)
O4 0.093(5) 0.088(7) 0.093(5) 0.051(5) 0.053(6) 0.051(5)
C1 0.032(3) 0.025(4) 0.032(3) 0.010(3) 0.000(4) 0.010(3)
C2 0.036(5) 0.028(3) 0.028(3) 0.002(3) 0.001(3) 0.001(3)
C3 0.020(4) 0.034(3) 0.034(3) 0.006(4) 0.000(2) 0.000(2)
O1W 0.093(9) 0.084(6) 0.084(6) 0.048(7) 0.000 0.000
O2W 0.220(12) 0.236(16) 0.187(11) -0.003(8) 0.000 0.000
O3W 0.212(11) 0.241(18) 0.212(11) 0.000 0.000 0.000

loop_
_atom_type_symbol
_atom_type_description
_atom_type_scat_dispersion_real
_atom_type_scat_dispersion_imag
_atom_type_scat_source
C C 0.0033 0.0016 'International Tables Vol C Tables 4.2.6.8 and 6.1.1.4'
H H 0.0000 0.0000 'International Tables Vol C Tables 4.2.6.8 and 6.1.1.4'
O O 0.0106 0.0060 'International Tables Vol C Tables 4.2.6.8 and 6.1.1.4'
P P 0.1023 0.0942 'International Tables Vol C Tables 4.2.6.8 and 6.1.1.4'
V V 0.3005 0.5294 'International Tables Vol C Tables 4.2.6.8 and 6.1.1.4'
Cu Cu 0.3201 1.2651 'International Tables Vol C Tables 4.2.6.8 and 6.1.1.4'
Mo Mo -1.6832 0.6857 'International Tables Vol C Tables 4.2.6.8 and 6.1.1.4'

loop_
_geom_angle_atom_site_label_1
_geom_angle_atom_site_label_2
_geom_angle_atom_site_label_3
_geom_angle
_geom_angle_site_symmetry_1
_geom_angle_site_symmetry_3
_geom_angle_publ_flag
O1 Cu1 O1 169.0(3) 100 138 ?
O1 Cu1 O1 88.8(3) 100 43 ?
O1 Cu1 O1 90.1(3) 138 43 ?
O1 Cu1 O1 90.1(3) 100 . ?
O1 Cu1 O1 88.8(3) 138 . ?
O1 Cu1 O1 169.0(3) 43 . ?
O1 Cu1 O1W 95.50(13) 100 . ?
O1 Cu1 O1W 95.50(13) 138 . ?
O1 Cu1 O1W 95.50(13) 43 . ?
O1 Cu1 O1W 95.50(13) . . ?
O1 Cu1 Cu1 84.50(13) 100 121 ?
O1 Cu1 Cu1 84.50(13) 138 121 ?
O1 Cu1 Cu1 84.50(13) 43 121 ?
O1 Cu1 Cu1 84.50(13) . 121 ?
O1W Cu1 Cu1 180.0(3) . 121 ?
O2 Mo1 O4 100.8(4) . . ?
O2 Mo1 O4 100.8(4) . 100 ?
O4 Mo1 O4 88.3(6) . 100 ?
O2 Mo1 O4 100.8(4) . 174 ?
O4 Mo1 O4 158.3(7) . 174 ?
O4 Mo1 O4 87.7(5) 100 174 ?
O2 Mo1 O4 100.8(4) . 77_455 ?
O4 Mo1 O4 87.7(5) . 77_455 ?
O4 Mo1 O4 158.3(7) 100 77_455 ?
O4 Mo1 O4 88.2(6) 174 77_455 ?
O2 Mo1 O3 158.5(4) . 100 ?
O2 Mo1 O3 158.5(4) . . ?
O3 Mo1 O3 43.1(9) 100 . ?
O3 P1 O3 180.0(15) . 97_566 ?
O3 P1 O3 70.528(1) . 100 ?
O3 P1 O3 109.472(8) 97_566 100 ?
O3 P1 O3 109.471(4) . 2_565 ?
O3 P1 O3 70.529(1) 97_566 2_565 ?
O3 P1 O3 70.529(2) 100 2_565 ?
O3 P1 O3 70.529(7) . 98_556 ?
O3 P1 O3 109.471(1) 97_566 98_556 ?
O3 P1 O3 109.471(2) 100 98_556 ?
O3 P1 O3 180.0(8) 2_565 98_556 ?
O3 P1 O3 109.5 . 3_556 ?
O3 P1 O3 70.529(1) 97_566 3_556 ?
O3 P1 O3 70.529(2) 100 3_556 ?
O3 P1 O3 109.472(8) 2_565 3_556 ?
O3 P1 O3 70.528(1) 98_556 3_556 ?
O3 P1 O3 70.529(4) . 99_565 ?
O3 P1 O3 109.471(4) 97_566 99_565 ?
O3 P1 O3 109.471(1) 100 99_565 ?
O3 P1 O3 70.528(1) 2_565 99_565 ?
O3 P1 O3 109.472(1) 98_556 99_565 ?
O3 P1 O3 180.0(8) 3_556 99_565 ?
O3 P1 O3 109.472(1) . 4_566 ?
O3 P1 O3 70.528(2) 97_566 4_566 ?
O3 P1 O3 180.0(8) 100 4_566 ?
O3 P1 O3 109.471(4) 2_565 4_566 ?
O3 P1 O3 70.529(3) 98_556 4_566 ?
O3 P1 O3 109.471(1) 3_556 4_566 ?
O3 P1 O3 70.529(3) 99_565 4_566 ?
C3 O1 Cu1 123.2(4) . . ?
P1 O3 O3 54.739(2) . 99_565 ?
P1 O3 O3 54.739(3) . 98_556 ?
O3 O3 O3 90.005(3) 99_565 98_556 ?
P1 O3 O3 54.739(2) . 100 ?
O3 O3 O3 90.004(5) 99_565 100 ?
O3 O3 O3 90.004(4) 98_556 100 ?
P1 O3 Mo1 123.2(4) . . ?
O3 O3 Mo1 131.13(15) 99_565 . ?
O3 O3 Mo1 131.13(15) 98_556 . ?
O3 O3 Mo1 68.5(4) 100 . ?
P1 O3 Mo1 123.2(4) . 77_455 ?
O3 O3 Mo1 68.5(4) 99_565 77_455 ?
O3 O3 Mo1 131.13(15) 98_556 77_455 ?
O3 O3 Mo1 131.13(15) 100 77_455 ?
Mo1 O3 Mo1 92.9(6) . 77_455 ?
P1 O3 Mo1 123.2(4) . 57_455 ?
O3 O3 Mo1 131.13(15) 99_565 57_455 ?
O3 O3 Mo1 68.5(4) 98_556 57_455 ?
O3 O3 Mo1 131.13(15) 100 57_455 ?
Mo1 O3 Mo1 92.9(6) . 57_455 ?
Mo1 O3 Mo1 92.9(6) 77_455 57_455 ?
Mo1 O4 Mo1 137.7(6) . 57_455 ?
C2 C1 C2 121.3(8) 9 . ?
C2 C1 H1A 119.3 9 . ?
C2 C1 H1A 119.3 . . ?
C1 C2 C1 118.7(8) 5 . ?
C1 C2 C3 120.6(4) 5 . ?
C1 C2 C3 120.6(4) . . ?
O1 C3 O1 124.3(8) 115 . ?
O1 C3 C2 117.8(4) 115 . ?
O1 C3 C2 117.8(4) . . ?
H2WA O2W H2WA 73(10) . 100 ?
H3WA O3W H3WB 124(8) . . ?
H3WA O3W H3WB 124(8) . 98 ?
H3WB O3W H3WB 111(10) . 98 ?
H3WA O3W H3WB 124(8) . 21 ?
H3WB O3W H3WB 71(8) . 21 ?
H3WB O3W H3WB 71(8) 98 21 ?
H3WA O3W H3WB 124(8) . 118 ?
H3WB O3W H3WB 71(8) . 118 ?
H3WB O3W H3WB 71(8) 98 118 ?
H3WB O3W H3WB 111(10) 21 118 ?

loop_
_geom_bond_atom_site_label_1
_geom_bond_atom_site_label_2
_geom_bond_distance
_geom_bond_site_symmetry_2
_geom_bond_publ_flag
Cu1 O1 1.961(4) 100 ?
Cu1 O1 1.961(4) 138 ?
Cu1 O1 1.961(4) 43 ?
Cu1 O1 1.961(4) . ?
Cu1 O1W 2.195(12) . ?
Cu1 Cu1 2.628(3) 121 ?
Mo1 O2 1.648(10) . ?
Mo1 O4 1.907(4) . ?
Mo1 O4 1.907(4) 100 ?
Mo1 O4 1.907(4) 174 ?
Mo1 O4 1.907(4) 77_455 ?
Mo1 O3 2.454(12) 100 ?
Mo1 O3 2.454(12) . ?
P1 O3 1.56(2) . ?
P1 O3 1.56(2) 97_566 ?
P1 O3 1.56(2) 100 ?
P1 O3 1.56(2) 2_565 ?
P1 O3 1.56(2) 98_556 ?
P1 O3 1.56(2) 3_556 ?
P1 O3 1.56(2) 99_565 ?
P1 O3 1.56(2) 4_566 ?
O1 C3 1.274(6) . ?
O3 O3 1.80(3) 99_565 ?
O3 O3 1.80(3) 98_556 ?
O3 O3 1.80(3) 100 ?
C1 C2 1.398(6) 9 ?
C1 C2 1.398(6) . ?
C1 H1A 0.9300 . ?
C2 C3 1.479(12) . ?
O2W H2WA 0.86(2) . ?
O2W H2WA 0.86(2) 100 ?
O3W H3WA 0.85(2) . ?
O3W H3WB 0.85(2) . ?
O3W H3WB 0.85(2) 98 ?
O3W H3WB 0.85(2) 21 ?
O3W H3WB 0.85(2) 118 ?
